data_2203230
loop_
_publ_author_name
'Mehmet Akkurt'
'Sema \"Ozt\"urk'
'Hasan K\"u\,c\"ukbay'
'Ersin Orhan'
'Orhan B\"uy\"ukg\"ung\"or'

_publ_section_title
;
 1,3-Bis(2-phenylethyl)benzimidazolium-2-dithiocarboxylate
;
_journal_issue 2
_journal_name_full 'Acta Crystallographica Section E'
_journal_page_first o219
_journal_page_last o221
_journal_paper_doi 10.1107/S160053680400073X
_journal_volume 60
_journal_year 2004
_chemical_formula_iupac 'C24 H22 N2 S2'
_chemical_formula_moiety 'C24 H22 N2 S2'
_chemical_formula_sum 'C24 H22 N2 S2'
_chemical_formula_weight 402.58
_chemical_name_systematic
;
1,3-Bis(2-phenylethyl)benzimidazolium-2-dithiocarboxylate
;
_space_group_IT_number 14
_symmetry_cell_setting monoclinic
_symmetry_space_group_name_Hall '-P 2yn'
_symmetry_space_group_name_H-M 'P 1 21/n 1'
_atom_sites_solution_hydrogens geom
_atom_sites_solution_primary direct
_atom_sites_solution_secondary difmap
_cell_angle_alpha 90
_cell_angle_beta 95.336(4)
_cell_angle_gamma 90
_cell_formula_units_Z 8
_cell_length_a 22.1161(10)
_cell_length_b 8.7361(5)
_cell_length_c 22.3793(10)
_cell_measurement_reflns_used 19141
_cell_measurement_temperature 293
_cell_measurement_theta_max 25.26
_cell_measurement_theta_min 1.24
_cell_volume 4305.1(4)
_computing_cell_refinement X-AREA
_computing_data_collection 'X-AREA (Stoe & Cie, 2002)'
_computing_data_reduction 'X-RED32 (Stoe & Cie, 2002)'
_computing_molecular_graphics 'ORTEPIII (Farrugia, 1997)'
_computing_publication_material 'WinGX (Farrugia, 1999)'
_computing_structure_refinement 'SHELXL97 (Sheldrick, 1997)'
_computing_structure_solution 'SHELXS97 (Sheldrick, 1997)'
_diffrn_ambient_temperature 293
_diffrn_detector_area_resol_mean 6.67
_diffrn_measured_fraction_theta_full 1.000
_diffrn_measured_fraction_theta_max 1.000
_diffrn_measurement_device_type 'Stoe IPDS-II'
_diffrn_measurement_method 'rotation method'
_diffrn_radiation_monochromator 'plane graphite'
_diffrn_radiation_type MoK\a
_diffrn_radiation_wavelength 0.71073
_diffrn_reflns_av_R_equivalents 0.0647
_diffrn_reflns_av_sigmaI/netI 0.0545
_diffrn_reflns_limit_h_max 27
_diffrn_reflns_limit_h_min -27
_diffrn_reflns_limit_k_max 10
_diffrn_reflns_limit_k_min -10
_diffrn_reflns_limit_l_max 27
_diffrn_reflns_limit_l_min -27
_diffrn_reflns_number 60783
_diffrn_reflns_reduction_process ' ?'
_diffrn_reflns_theta_full 26.00
_diffrn_reflns_theta_max 26.00
_diffrn_reflns_theta_min 1.24
_diffrn_standards_decay_% <2
_diffrn_standards_number 0
_exptl_absorpt_coefficient_mu 0.259
_exptl_absorpt_correction_T_max 0.9543
_exptl_absorpt_correction_T_min 0.9195
_exptl_absorpt_correction_type integration
_exptl_absorpt_process_details '(X-RED32; Stoe & Cie, 2002)'
_exptl_crystal_colour red
_exptl_crystal_density_diffrn 1.242
_exptl_crystal_density_method 'Not Measured'
_exptl_crystal_description prism
_exptl_crystal_F_000 1696
_exptl_crystal_size_max 0.40
_exptl_crystal_size_mid 0.29
_exptl_crystal_size_min 0.19
_refine_diff_density_max 0.233
_refine_diff_density_min -0.221
_refine_ls_extinction_coef 0.00178(17)
_refine_ls_extinction_expression FC^*^=KFC[1+0.001XFC^2^\L^3^/SIN(2\Q)]^-1/4^
_refine_ls_extinction_method SHELXL97
_refine_ls_goodness_of_fit_ref 0.817
_refine_ls_hydrogen_treatment constr
_refine_ls_matrix_type full
_refine_ls_number_parameters 506
_refine_ls_number_reflns 8470
_refine_ls_number_restraints 0
_refine_ls_restrained_S_all 0.817
_refine_ls_R_factor_all 0.0917
_refine_ls_R_factor_gt 0.0354
_refine_ls_shift/su_max 0.001
_refine_ls_shift/su_mean 0.000
_refine_ls_structure_factor_coef Fsqd
_refine_ls_weighting_details 'calc w = 1/[\s^2^(Fo^2^)+(0.04P)^2^] where P = (Fo^2^+2Fc^2^)/3'
_refine_ls_weighting_scheme calc
_refine_ls_wR_factor_gt 0.0747
_refine_ls_wR_factor_ref 0.0844
_reflns_number_gt 3928
_reflns_number_total 8470
_reflns_threshold_expression I>2\s(I)
_cod_data_source_file su6072.cif
_cod_data_source_block I
_cod_depositor_comments
;
The following automatic conversions were performed:
'_symmetry_cell_setting' value 'Monoclinic' changed to 'monoclinic'
according to '/home/saulius/struct/CIF-dictionaries/cif_core.dic'
dictionary named 'cif_core.dic' version 2.4.1 from 2010-06-29.

Automatic conversion script
Id: cif_fix_enum 1527 2010-12-29 10:47:43Z saulius 

The following automatic conversions were performed:

'_symmetry_cell_setting' value 'Monoclinic' changed to 'monoclinic'
according to /home/saulius/struct/CIF-dictionaries/cif_core.dic
dictionary named 'cif_core.dic' version 2.4.1 from 2010-06-29.

Automatic conversion script
Id: cif_fix_values 1715 2011-07-08 13:25:40Z adriana 
;
_cod_original_sg_symbol_H-M 'P 21/n'
_cod_database_code 2203230

loop_
_symmetry_equiv_pos_as_xyz
x,y,z
1/2-x,1/2+y,1/2-z
-x,-y,-z
1/2+x,1/2-y,1/2+z

loop_
_atom_site_aniso_label
_atom_site_aniso_U_11
_atom_site_aniso_U_22
_atom_site_aniso_U_33
_atom_site_aniso_U_12
_atom_site_aniso_U_13
_atom_site_aniso_U_23
S1 0.1263(6) 0.0767(4) 0.0706(4) -0.0162(4) -0.0084(4) -0.0036(3)
S2 0.0965(5) 0.0742(4) 0.0715(4) 0.0028(3) -0.0056(3) 0.0125(3)
N1 0.0448(10) 0.0654(10) 0.0523(10) 0.0023(8) 0.0105(8) 0.0017(8)
N2 0.0514(11) 0.0635(11) 0.0501(10) 0.0033(8) 0.0145(8) 0.0025(8)
C1 0.0497(13) 0.0615(12) 0.0529(12) 0.0002(10) 0.0068(10) 0.0001(10)
C2 0.0646(15) 0.1064(18) 0.0550(13) 0.0026(13) 0.0151(12) -0.0024(12)
C3 0.0767(18) 0.139(2) 0.0542(13) -0.0015(16) 0.0030(14) -0.0064(14)
C4 0.0650(17) 0.121(2) 0.0688(16) 0.0002(14) -0.0090(13) -0.0066(15)
C5 0.0492(14) 0.0848(16) 0.0762(15) 0.0012(11) 0.0069(12) -0.0023(12)
C6 0.0495(13) 0.0609(13) 0.0518(12) -0.0003(10) 0.0100(10) 0.0012(10)
C7 0.0480(13) 0.0608(13) 0.0682(13) 0.0034(10) 0.0105(10) 0.0043(10)
C8 0.0578(14) 0.0591(13) 0.0807(15) 0.0026(10) 0.0165(12) 0.0069(11)
C9 0.0528(14) 0.0536(12) 0.0764(14) -0.0035(10) 0.0174(12) 0.0065(11)
C10 0.0746(18) 0.0785(17) 0.117(2) -0.0148(13) 0.0341(16) -0.0225(15)
C11 0.101(3) 0.0730(19) 0.200(4) -0.0089(17) 0.081(3) -0.028(2)
C12 0.064(2) 0.098(2) 0.217(4) 0.0072(18) 0.048(3) 0.045(3)
C13 0.061(2) 0.143(3) 0.126(3) -0.0202(18) 0.0051(18) 0.040(2)
C14 0.0664(18) 0.0961(18) 0.0791(17) -0.0146(14) 0.0137(14) 0.0116(13)
C15 0.0533(13) 0.0529(12) 0.0544(12) 0.0016(10) 0.0089(10) 0.0037(9)
C16 0.0604(13) 0.0659(13) 0.0536(12) 0.0020(10) 0.0077(10) -0.0002(10)
C17 0.0607(13) 0.0667(13) 0.0596(12) 0.0033(11) 0.0231(11) 0.0027(10)
C18 0.0838(17) 0.0643(14) 0.0789(15) 0.0084(12) 0.0337(13) 0.0044(11)
C19 0.0712(16) 0.0552(12) 0.0617(13) 0.0072(11) 0.0174(12) -0.0012(10)
C20 0.0809(19) 0.108(2) 0.0918(19) 0.0011(15) 0.0122(16) -0.0233(16)
C21 0.133(3) 0.134(3) 0.0740(19) 0.014(2) 0.015(2) -0.0331(17)
C22 0.123(3) 0.109(2) 0.091(2) 0.018(2) 0.050(2) -0.0091(17)
C23 0.082(2) 0.126(2) 0.122(2) -0.0082(17) 0.0418(19) -0.020(2)
C24 0.082(2) 0.110(2) 0.0784(17) -0.0036(15) 0.0210(15) -0.0202(14)
S3 0.0668(4) 0.0656(4) 0.1019(5) -0.0070(3) 0.0062(3) -0.0072(3)
S4 0.0681(4) 0.0746(4) 0.1184(5) 0.0014(3) -0.0108(4) 0.0201(4)
N3 0.0599(12) 0.0610(11) 0.0517(10) 0.0032(8) 0.0148(9) 0.0018(8)
N4 0.0513(10) 0.0583(10) 0.0467(9) 0.0009(8) 0.0105(8) -0.0009(7)
C25 0.0615(14) 0.0589(13) 0.0526(12) 0.0020(10) 0.0063(11) 0.0008(10)
C26 0.089(2) 0.0888(17) 0.0550(14) 0.0034(14) 0.0024(13) -0.0006(12)
C27 0.086(2) 0.112(2) 0.0732(17) 0.0010(16) -0.0181(16) -0.0049(14)
C28 0.0616(16) 0.106(2) 0.0919(19) 0.0014(14) -0.0101(15) -0.0030(16)
C29 0.0571(15) 0.0797(15) 0.0719(15) 0.0010(11) 0.0073(12) -0.0021(12)
C30 0.0551(13) 0.0561(12) 0.0542(12) 0.0023(10) 0.0046(11) 0.0004(10)
C31 0.0691(14) 0.0678(14) 0.0602(12) 0.0068(11) 0.0245(11) 0.0019(11)
C32 0.0893(17) 0.0662(14) 0.0763(15) 0.0082(12) 0.0329(13) 0.0108(12)
C33 0.0700(16) 0.0624(13) 0.0566(13) 0.0022(11) 0.0133(12) 0.0072(10)
C34 0.0868(19) 0.113(2) 0.0728(17) -0.0094(15) 0.0166(15) -0.0123(15)
C35 0.136(3) 0.154(3) 0.0734(19) 0.009(2) 0.041(2) -0.0083(18)
C36 0.111(3) 0.126(3) 0.123(3) 0.019(2) 0.056(2) 0.034(2)
C37 0.070(2) 0.120(3) 0.158(3) -0.0106(16) 0.014(2) 0.017(2)
C38 0.093(2) 0.108(2) 0.0806(17) -0.0071(17) 0.0102(17) -0.0062(15)
C39 0.0539(13) 0.0480(11) 0.0544(12) 0.0016(9) 0.0101(10) 0.0004(9)
C40 0.0510(12) 0.0608(12) 0.0602(12) 0.0013(10) 0.0123(10) -0.0023(10)
C41 0.0591(13) 0.0571(12) 0.0503(12) -0.0012(10) 0.0116(10) -0.0053(9)
C42 0.0775(16) 0.0614(14) 0.0540(12) -0.0053(11) 0.0157(11) -0.0077(10)
C43 0.0706(16) 0.0536(12) 0.0537(13) -0.0027(10) 0.0166(12) -0.0019(9)
C44 0.0795(18) 0.122(2) 0.0668(16) 0.0007(15) 0.0172(14) -0.0063(14)
C45 0.107(2) 0.148(3) 0.0594(17) 0.0006(19) 0.0016(16) -0.0059(15)
C46 0.131(3) 0.0968(19) 0.0592(16) -0.0006(18) 0.0329(18) -0.0045(13)
C47 0.097(2) 0.0914(18) 0.0837(19) -0.0012(15) 0.0425(18) -0.0031(14)
C48 0.0801(18) 0.0797(16) 0.0698(16) -0.0036(12) 0.0180(14) -0.0019(12)

loop_
_atom_site_label
_atom_site_fract_x
_atom_site_fract_y
_atom_site_fract_z
_atom_site_U_iso_or_equiv
_atom_site_thermal_displace_type
_atom_site_calc_flag
_atom_site_refinement_flags
_atom_site_occupancy
_atom_site_type_symbol
S1 0.00364(4) 0.60583(7) 0.34555(3) 0.0923(3) Uani . . 1.000 S
S2 0.02942(3) 0.94344(7) 0.33664(3) 0.0816(3) Uani . . 1.000 S
N1 0.04294(7) 0.78008(17) 0.48126(7) 0.0538(6) Uani . . 1.000 N
N2 0.12756(7) 0.75109(17) 0.43972(6) 0.0544(6) Uani . . 1.000 N
C1 0.08903(9) 0.7717(2) 0.52791(8) 0.0546(7) Uani . . 1.000 C
C2 0.08778(11) 0.7805(3) 0.58955(9) 0.0747(9) Uani . . 1.000 C
C3 0.14272(12) 0.7697(3) 0.62297(10) 0.0902(10) Uani . . 1.000 C
C4 0.19635(11) 0.7525(3) 0.59660(11) 0.0859(10) Uani . . 1.000 C
C5 0.19817(10) 0.7446(2) 0.53556(10) 0.0700(9) Uani . . 1.000 C
C6 0.14273(9) 0.7538(2) 0.50166(8) 0.0537(7) Uani . . 1.000 C
C7 -0.02179(8) 0.8069(2) 0.48797(9) 0.0587(8) Uani . . 1.000 C
C8 -0.05506(9) 0.6652(2) 0.50581(10) 0.0652(8) Uani . . 1.000 C
C9 -0.12065(9) 0.7056(2) 0.51002(10) 0.0602(8) Uani . . 1.000 C
C10 -0.13767(12) 0.7958(3) 0.55557(12) 0.0885(11) Uani . . 1.000 C
C11 -0.19806(17) 0.8388(3) 0.55704(18) 0.1205(18) Uani . . 1.000 C
C12 -0.24012(15) 0.7901(4) 0.5127(2) 0.1242(16) Uani . . 1.000 C
C13 -0.22358(14) 0.7008(4) 0.46783(16) 0.1102(16) Uani . . 1.000 C
C14 -0.16422(12) 0.6586(3) 0.46631(11) 0.0801(10) Uani . . 1.000 C
C15 0.06750(9) 0.7675(2) 0.42899(8) 0.0533(7) Uani . . 1.000 C
C16 0.03292(9) 0.7716(2) 0.36890(8) 0.0598(7) Uani . . 1.000 C
C17 0.17072(9) 0.7320(2) 0.39428(9) 0.0612(7) Uani . . 1.000 C
C18 0.19078(10) 0.5672(2) 0.38894(10) 0.0740(9) Uani . . 1.000 C
C19 0.23161(11) 0.5500(2) 0.33926(9) 0.0620(8) Uani . . 1.000 C
C20 0.21137(12) 0.4848(3) 0.28575(12) 0.0933(11) Uani . . 1.000 C
C21 0.24872(18) 0.4735(4) 0.23918(12) 0.1133(15) Uani . . 1.000 C
C22 0.30503(18) 0.5249(4) 0.24622(14) 0.1052(14) Uani . . 1.000 C
C23 0.32735(13) 0.5851(3) 0.29946(15) 0.1080(12) Uani . . 1.000 C
C24 0.29019(12) 0.5987(3) 0.34578(11) 0.0893(11) Uani . . 1.000 C
S3 0.34774(3) 0.54485(7) 0.51960(3) 0.0782(3) Uani . . 1.000 S
S4 0.35070(3) 0.87937(7) 0.48932(3) 0.0883(3) Uani . . 1.000 S
N3 0.44657(7) 0.75313(17) 0.61604(7) 0.0569(6) Uani . . 1.000 N
N4 0.49102(7) 0.72614(17) 0.53367(6) 0.0517(6) Uani . . 1.000 N
C25 0.50862(10) 0.7598(2) 0.63226(8) 0.0576(8) Uani . . 1.000 C
C26 0.54140(12) 0.7795(3) 0.68762(10) 0.0779(10) Uani . . 1.000 C
C27 0.60317(13) 0.7832(3) 0.68729(12) 0.0920(11) Uani . . 1.000 C
C28 0.63204(11) 0.7691(3) 0.63498(12) 0.0876(11) Uani . . 1.000 C
C29 0.59948(10) 0.7483(2) 0.58030(10) 0.0695(9) Uani . . 1.000 C
C30 0.53688(9) 0.7441(2) 0.58028(8) 0.0552(7) Uani . . 1.000 C
C31 0.39957(10) 0.7498(2) 0.65831(9) 0.0645(8) Uani . . 1.000 C
C32 0.39802(11) 0.5940(2) 0.68813(10) 0.0757(9) Uani . . 1.000 C
C33 0.34788(10) 0.5825(2) 0.72865(9) 0.0625(8) Uani . . 1.000 C
C34 0.35513(12) 0.6362(3) 0.78597(11) 0.0903(11) Uani . . 1.000 C
C35 0.30939(19) 0.6252(4) 0.82330(13) 0.1192(15) Uani . . 1.000 C
C36 0.25610(18) 0.5620(4) 0.80368(19) 0.1172(17) Uani . . 1.000 C
C37 0.24696(14) 0.5069(4) 0.74791(19) 0.1158(16) Uani . . 1.000 C
C38 0.29348(13) 0.5174(3) 0.71002(12) 0.0937(11) Uani . . 1.000 C
C39 0.43723(9) 0.7325(2) 0.55644(8) 0.0518(7) Uani . . 1.000 C
C40 0.37714(9) 0.7190(2) 0.52136(8) 0.0569(7) Uani . . 1.000 C
C41 0.50016(9) 0.7072(2) 0.47002(8) 0.0551(7) Uani . . 1.000 C
C42 0.51165(10) 0.8588(2) 0.44015(8) 0.0637(8) Uani . . 1.000 C
C43 0.52137(11) 0.8365(2) 0.37507(9) 0.0586(8) Uani . . 1.000 C
C44 0.47278(12) 0.8218(3) 0.33300(11) 0.0888(10) Uani . . 1.000 C
C45 0.48064(15) 0.7969(3) 0.27324(11) 0.1052(13) Uani . . 1.000 C
C46 0.53729(16) 0.7893(3) 0.25533(12) 0.0942(13) Uani . . 1.000 C
C47 0.58623(14) 0.8066(3) 0.29590(12) 0.0886(11) Uani . . 1.000 C
C48 0.57830(11) 0.8290(2) 0.35603(10) 0.0758(10) Uani . . 1.000 C
H2 0.05170 0.79300 0.60720 0.0900 Uiso calc R 1.000 H
H3 0.14400 0.77410 0.66460 0.1080 Uiso calc R 1.000 H
H4 0.23260 0.74590 0.62110 0.1030 Uiso calc R 1.000 H
H5 0.23450 0.73370 0.51810 0.0840 Uiso calc R 1.000 H
H7A -0.04130 0.84510 0.45030 0.0700 Uiso calc R 1.000 H
H7B -0.02520 0.88540 0.51810 0.0700 Uiso calc R 1.000 H
H8A -0.05200 0.58540 0.47610 0.0780 Uiso calc R 1.000 H
H8B -0.03710 0.62770 0.54420 0.0780 Uiso calc R 1.000 H
H10 -0.10870 0.82850 0.58570 0.1060 Uiso calc R 1.000 H
H11 -0.20970 0.90010 0.58800 0.1440 Uiso calc R 1.000 H
H12 -0.28050 0.81880 0.51330 0.1490 Uiso calc R 1.000 H
H13 -0.25260 0.66770 0.43790 0.1320 Uiso calc R 1.000 H
H14 -0.15320 0.59710 0.43520 0.0960 Uiso calc R 1.000 H
H17A 0.20610 0.79560 0.40480 0.0730 Uiso calc R 1.000 H
H17B 0.15190 0.76640 0.35570 0.0730 Uiso calc R 1.000 H
H18A 0.21220 0.53450 0.42660 0.0890 Uiso calc R 1.000 H
H18B 0.15540 0.50220 0.38090 0.0890 Uiso calc R 1.000 H
H20 0.17190 0.44730 0.28030 0.1120 Uiso calc R 1.000 H
H21 0.23390 0.42950 0.20290 0.1360 Uiso calc R 1.000 H
H22 0.32940 0.51980 0.21460 0.1260 Uiso calc R 1.000 H
H23 0.36760 0.61730 0.30500 0.1290 Uiso calc R 1.000 H
H24 0.30570 0.64190 0.38200 0.1070 Uiso calc R 1.000 H
H26 0.52250 0.78950 0.72280 0.0930 Uiso calc R 1.000 H
H27 0.62680 0.79570 0.72350 0.1100 Uiso calc R 1.000 H
H28 0.67420 0.77390 0.63710 0.1050 Uiso calc R 1.000 H
H29 0.61850 0.73760 0.54520 0.0830 Uiso calc R 1.000 H
H31A 0.36030 0.77150 0.63700 0.0770 Uiso calc R 1.000 H
H31B 0.40800 0.82810 0.68870 0.0770 Uiso calc R 1.000 H
H32A 0.39250 0.51560 0.65740 0.0910 Uiso calc R 1.000 H
H32B 0.43660 0.57560 0.71130 0.0910 Uiso calc R 1.000 H
H34 0.39180 0.68120 0.80020 0.1080 Uiso calc R 1.000 H
H35 0.31550 0.66190 0.86240 0.1430 Uiso calc R 1.000 H
H36 0.22520 0.55650 0.82910 0.1400 Uiso calc R 1.000 H
H37 0.21000 0.46200 0.73450 0.1390 Uiso calc R 1.000 H
H38 0.28720 0.47900 0.67120 0.1120 Uiso calc R 1.000 H
H41A 0.46450 0.65940 0.44950 0.0660 Uiso calc R 1.000 H
H41B 0.53450 0.63970 0.46640 0.0660 Uiso calc R 1.000 H
H42A 0.47720 0.92610 0.44330 0.0760 Uiso calc R 1.000 H
H42B 0.54720 0.90700 0.46070 0.0760 Uiso calc R 1.000 H
H44 0.43370 0.82880 0.34480 0.1070 Uiso calc R 1.000 H
H45 0.44700 0.78540 0.24540 0.1260 Uiso calc R 1.000 H
H46 0.54270 0.77230 0.21520 0.1130 Uiso calc R 1.000 H
H47 0.62520 0.80340 0.28340 0.1060 Uiso calc R 1.000 H
H48 0.61210 0.83910 0.38370 0.0910 Uiso calc R 1.000 H

loop_
_atom_type_symbol
_atom_type_description
_atom_type_scat_dispersion_real
_atom_type_scat_dispersion_imag
_atom_type_scat_source
S S 0.1246 0.1234 'International Tables Vol C Tables 4.2.6.8 and 6.1.1.4'
N N 0.0061 0.0033 'International Tables Vol C Tables 4.2.6.8 and 6.1.1.4'
H H 0.0000 0.0000 'International Tables Vol C Tables 4.2.6.8 and 6.1.1.4'
C C 0.0033 0.0016 'International Tables Vol C Tables 4.2.6.8 and 6.1.1.4'

loop_
_geom_angle_atom_site_label_1
_geom_angle_atom_site_label_2
_geom_angle_atom_site_label_3
_geom_angle
_geom_angle_publ_flag
C1 N1 C7 125.69(16) yes
C1 N1 C15 108.83(16) yes
C7 N1 C15 125.41(16) yes
C6 N2 C15 108.66(15) yes
C6 N2 C17 125.34(16) yes
C15 N2 C17 126.00(15) yes
C25 N3 C39 108.82(16) yes
C31 N3 C39 125.74(16) yes
C25 N3 C31 125.03(16) yes
C30 N4 C39 108.72(14) yes
C39 N4 C41 125.61(15) yes
C30 N4 C41 125.65(16) yes
N1 C1 C6 106.59(15) yes
N1 C1 C2 131.57(19) yes
C2 C1 C6 121.83(19) no
C1 C2 C3 116.2(2) no
C2 C3 C4 121.9(2) no
C3 C4 C5 122.5(2) no
C4 C5 C6 115.9(2) no
N2 C6 C1 106.70(16) yes
N2 C6 C5 131.52(18) yes
C1 C6 C5 121.77(18) no
N1 C7 C8 113.47(15) yes
C7 C8 C9 108.67(15) no
C8 C9 C14 120.2(2) no
C8 C9 C10 121.0(2) no
C10 C9 C14 118.7(2) no
C9 C10 C11 120.3(3) no
C10 C11 C12 119.4(3) no
C11 C12 C13 120.6(3) no
C12 C13 C14 120.1(3) no
C9 C14 C13 121.0(3) no
N1 C15 N2 109.22(15) yes
N1 C15 C16 124.94(18) yes
N2 C15 C16 125.84(16) yes
S2 C16 C15 114.46(13) yes
S1 C16 S2 130.74(12) yes
S1 C16 C15 114.80(13) yes
N2 C17 C18 112.14(16) yes
C17 C18 C19 110.72(16) no
C20 C19 C24 117.2(2) no
C18 C19 C24 121.44(19) no
C18 C19 C20 121.4(2) no
C19 C20 C21 121.2(3) no
C20 C21 C22 120.4(3) no
C21 C22 C23 120.0(3) no
C22 C23 C24 119.9(3) no
C19 C24 C23 121.2(2) no
C3 C2 H2 121.96 no
C1 C2 H2 121.85 no
C4 C3 H3 119.01 no
C2 C3 H3 119.14 no
C3 C4 H4 118.83 no
C5 C4 H4 118.71 no
C6 C5 H5 122.13 no
C4 C5 H5 121.98 no
N1 C7 H7B 108.83 no
N1 C7 H7A 108.93 no
H7A C7 H7B 107.70 no
C8 C7 H7A 108.85 no
C8 C7 H7B 108.91 no
C9 C8 H8B 109.99 no
C7 C8 H8A 109.91 no
C7 C8 H8B 109.95 no
C9 C8 H8A 109.92 no
H8A C8 H8B 108.40 no
C9 C10 H10 119.85 no
C11 C10 H10 119.86 no
C12 C11 H11 120.27 no
C10 C11 H11 120.38 no
C11 C12 H12 119.80 no
C13 C12 H12 119.64 no
C14 C13 H13 119.90 no
C12 C13 H13 119.97 no
C9 C14 H14 119.45 no
C13 C14 H14 119.58 no
H17A C17 H17B 107.93 no
N2 C17 H17A 109.18 no
N2 C17 H17B 109.17 no
C18 C17 H17A 109.14 no
C18 C17 H17B 109.19 no
C17 C18 H18B 109.51 no
C19 C18 H18A 109.54 no
C17 C18 H18A 109.52 no
H18A C18 H18B 107.99 no
C19 C18 H18B 109.51 no
C19 C20 H20 119.34 no
C21 C20 H20 119.47 no
C20 C21 H21 119.83 no
C22 C21 H21 119.80 no
C23 C22 H22 119.94 no
C21 C22 H22 120.03 no
C22 C23 H23 120.06 no
C24 C23 H23 120.03 no
C23 C24 H24 119.34 no
C19 C24 H24 119.43 no
N3 C25 C26 131.38(19) yes
N3 C25 C30 106.87(16) yes
C26 C25 C30 121.8(2) no
C25 C26 C27 116.0(2) no
C26 C27 C28 122.7(2) no
C27 C28 C29 121.2(2) no
C28 C29 C30 116.4(2) no
N4 C30 C25 106.70(17) yes
N4 C30 C29 131.36(18) yes
C25 C30 C29 121.95(18) no
N3 C31 C32 110.31(16) yes
C31 C32 C33 111.97(17) no
C32 C33 C34 121.2(2) no
C32 C33 C38 121.7(2) no
C34 C33 C38 117.1(2) no
C33 C34 C35 121.3(3) no
C34 C35 C36 120.3(3) no
C35 C36 C37 120.5(4) no
C36 C37 C38 119.2(3) no
C33 C38 C37 121.5(3) no
N3 C39 N4 108.89(16) yes
N3 C39 C40 125.71(17) yes
N4 C39 C40 125.40(16) yes
S3 C40 S4 130.24(13) yes
S3 C40 C39 114.62(13) yes
S4 C40 C39 115.13(13) yes
N4 C41 C42 111.95(14) yes
C41 C42 C43 111.02(15) no
C42 C43 C44 120.3(2) no
C42 C43 C48 121.8(2) no
C44 C43 C48 117.9(2) no
C43 C44 C45 121.3(3) no
C44 C45 C46 119.9(3) no
C45 C46 C47 120.0(3) no
C46 C47 C48 120.0(3) no
C43 C48 C47 120.8(2) no
C25 C26 H26 121.98 no
C27 C26 H26 122.06 no
C26 C27 H27 118.65 no
C28 C27 H27 118.68 no
C27 C28 H28 119.33 no
C29 C28 H28 119.45 no
C28 C29 H29 121.69 no
C30 C29 H29 121.87 no
N3 C31 H31A 109.53 no
N3 C31 H31B 109.63 no
C32 C31 H31A 109.62 no
C32 C31 H31B 109.56 no
H31A C31 H31B 108.16 no
C31 C32 H32A 109.14 no
C31 C32 H32B 109.21 no
C33 C32 H32A 109.26 no
C33 C32 H32B 109.20 no
H32A C32 H32B 107.97 no
C33 C34 H34 119.39 no
C35 C34 H34 119.28 no
C34 C35 H35 119.82 no
C36 C35 H35 119.84 no
C35 C36 H36 119.70 no
C37 C36 H36 119.80 no
C36 C37 H37 120.35 no
C38 C37 H37 120.44 no
C33 C38 H38 119.22 no
C37 C38 H38 119.31 no
N4 C41 H41A 109.22 no
N4 C41 H41B 109.22 no
C42 C41 H41A 109.26 no
C42 C41 H41B 109.23 no
H41A C41 H41B 107.88 no
C41 C42 H42A 109.42 no
C41 C42 H42B 109.40 no
C43 C42 H42A 109.43 no
C43 C42 H42B 109.45 no
H42A C42 H42B 108.06 no
C43 C44 H44 119.37 no
C45 C44 H44 119.32 no
C44 C45 H45 120.03 no
C46 C45 H45 120.10 no
C45 C46 H46 120.04 no
C47 C46 H46 119.93 no
C46 C47 H47 119.96 no
C48 C47 H47 119.99 no
C43 C48 H48 119.64 no
C47 C48 H48 119.56 no

loop_
_geom_bond_atom_site_label_1
_geom_bond_atom_site_label_2
_geom_bond_distance
_geom_bond_publ_flag
S1 C16 1.6513(19) yes
S2 C16 1.6645(19) yes
S3 C40 1.6535(19) yes
S4 C40 1.6556(19) yes
N1 C7 1.472(2) yes
N1 C1 1.392(2) yes
N1 C15 1.339(2) yes
N2 C15 1.335(3) yes
N2 C6 1.396(2) yes
N2 C17 1.468(2) yes
N3 C31 1.469(3) yes
N3 C39 1.343(2) yes
N3 C25 1.388(3) yes
N4 C39 1.338(2) yes
N4 C41 1.467(2) yes
N4 C30 1.395(2) yes
C1 C2 1.384(3) no
C1 C6 1.382(3) no
C2 C3 1.370(3) no
C3 C4 1.381(4) no
C4 C5 1.372(3) no
C5 C6 1.383(3) no
C7 C8 1.513(3) no
C8 C9 1.504(3) no
C9 C14 1.371(3) no
C9 C10 1.369(3) no
C10 C11 1.391(5) no
C11 C12 1.364(6) no
C12 C13 1.349(5) no
C13 C14 1.367(4) no
C15 C16 1.484(3) no
C17 C18 1.515(3) no
C18 C19 1.504(3) no
C19 C20 1.364(3) no
C19 C24 1.359(4) no
C20 C21 1.392(4) no
C21 C22 1.319(6) no
C22 C23 1.353(5) no
C23 C24 1.387(4) no
C2 H2 0.9291 no
C3 H3 0.9302 no
C4 H4 0.9300 no
C5 H5 0.9304 no
C7 H7B 0.9696 no
C7 H7A 0.9698 no
C8 H8A 0.9701 no
C8 H8B 0.9694 no
C10 H10 0.9308 no
C11 H11 0.9307 no
C12 H12 0.9289 no
C13 H13 0.9296 no
C14 H14 0.9297 no
C17 H17A 0.9706 no
C17 H17B 0.9707 no
C18 H18B 0.9700 no
C18 H18A 0.9706 no
C20 H20 0.9297 no
C21 H21 0.9300 no
C22 H22 0.9296 no
C23 H23 0.9308 no
C24 H24 0.9303 no
C25 C26 1.387(3) no
C25 C30 1.378(3) no
C26 C27 1.367(4) no
C27 C28 1.390(4) no
C28 C29 1.373(3) no
C29 C30 1.385(3) no
C31 C32 1.518(3) no
C32 C33 1.500(3) no
C33 C34 1.361(3) no
C33 C38 1.361(4) no
C34 C35 1.374(5) no
C35 C36 1.338(6) no
C36 C37 1.335(6) no
C37 C38 1.396(5) no
C39 C40 1.484(3) no
C41 C42 1.516(3) no
C42 C43 1.505(3) no
C43 C44 1.367(3) no
C43 C48 1.368(3) no
C44 C45 1.382(4) no
C45 C46 1.352(5) no
C46 C47 1.355(4) no
C47 C48 1.387(3) no
C26 H26 0.9292 no
C27 H27 0.9289 no
C28 H28 0.9301 no
C29 H29 0.9296 no
C31 H31A 0.9699 no
C31 H31B 0.9704 no
C32 H32A 0.9702 no
C32 H32B 0.9698 no
C34 H34 0.9304 no
C35 H35 0.9299 no
C36 H36 0.9302 no
C37 H37 0.9308 no
C38 H38 0.9296 no
C41 H41A 0.9695 no
C41 H41B 0.9708 no
C42 H42A 0.9701 no
C42 H42B 0.9694 no
C44 H44 0.9289 no
C45 H45 0.9304 no
C46 H46 0.9289 no
C47 H47 0.9310 no
C48 H48 0.9295 no

loop_
_geom_contact_atom_site_label_1
_geom_contact_atom_site_label_2
_geom_contact_distance
_geom_contact_site_symmetry_2
_geom_contact_publ_flag
S1 N1 3.4359(17) . no
S1 N2 3.5339(17) . no
S1 C46 3.631(3) 2_545 no
S2 N2 3.4533(16) . no
S2 N1 3.5243(17) . no
S3 N3 3.4451(17) . no
S3 C29 3.661(2) 3_666 no
S3 C31 3.673(2) . no
S3 C13 3.517(3) 3_566 no
S3 N4 3.5303(17) . no
S4 N4 3.4402(17) . no
S4 C41 3.693(2) . no
S1 H34 3.1848 4_464 no
S1 H26 2.9613 4_464 no
S2 H10 3.0818 3_576 no
S2 H17B 3.1139 . no
S3 H29 2.9917 3_666 no
S3 H41B 3.0543 3_666 no
S3 H13 3.0252 3_566 no
S3 H32A 3.1603 . no
S3 H5 2.9966 . no
S4 H12 3.0577 3_576 no
S4 H42A 3.0968 . no
S4 H5 2.9911 . no
S4 H42B 3.0599 3_676 no
N1 S1 3.4359(17) . no
N1 S2 3.5243(17) . no
N1 N2 2.180(2) . no
N2 S1 3.5339(17) . no
N2 N1 2.180(2) . no
N2 S2 3.4533(16) . no
N3 S3 3.4451(17) . no
N3 N4 2.181(2) . no
N4 S3 3.5303(17) . no
N4 S4 3.4402(17) . no
N4 N3 2.181(2) . no
N1 H7B 2.9488 3_576 no
C3 C35 3.461(4) 2_556 no
C7 C7 3.536(2) 3_576 no
C13 S3 3.517(3) 3_566 no
C23 C28 3.506(4) 3_666 no
C23 C27 3.566(4) 3_666 no
C25 C43 3.590(3) 3_676 no
C26 C44 3.524(4) 3_676 no
C26 C32 3.562(4) . no
C27 C23 3.566(4) 3_666 no
C28 C23 3.506(4) 3_666 no
C29 S3 3.661(2) 3_666 no
C31 S3 3.673(2) . no
C32 C47 3.532(3) 3_666 no
C32 C26 3.562(4) . no
C35 C3 3.461(4) 2_546 no
C41 S4 3.693(2) . no
C43 C25 3.590(3) 3_676 no
C44 C26 3.524(4) 3_676 no
C46 S1 3.631(3) 2_555 no
C47 C32 3.532(3) 3_666 no
C2 H7B 2.9828 . no
C5 H18A 3.0906 . no
C5 H17A 2.9813 . no
C6 H18A 3.0549 . no
C7 H7B 2.8897 3_576 no
C7 H2 2.9949 . no
C7 H10 3.0489 . no
C10 H7B 2.8091 . no
C10 H18B 3.0094 3_566 no
C13 H35 2.8517 4_464 no
C14 H35 2.8060 4_464 no
C16 H7A 2.6422 . no
C16 H17B 2.6754 . no
C17 H5 2.9902 . no
C20 H27 2.9379 4_464 no
C24 H17A 2.9358 . no
C25 H32B 2.9630 . no
C26 H31B 2.9830 . no
C26 H32B 3.0090 . no
C29 H41B 2.9634 . no
C30 H42A 2.9404 3_676 no
C30 H42B 3.0582 . no
C31 H26 2.9774 . no
C34 H31B 3.0643 . no
C38 H4 3.0429 . no
C40 H41A 2.6773 . no
C40 H31A 2.6881 . no
C41 H29 2.9887 . no
C44 H23 2.9537 . no
C44 H41A 2.9887 . no
C45 H23 3.0899 . no
C47 H32A 3.0241 3_666 no
C48 H32A 3.0994 3_666 no
H2 C7 2.9949 . no
H2 H46 2.5092 4_465 no
H4 C38 3.0429 . no
H5 S4 2.9911 . no
H5 S3 2.9966 . no
H5 C17 2.9902 . no
H7A C16 2.6422 . no
H7B H7B 2.4649 3_576 no
H7B N1 2.9488 3_576 no
H7B C7 2.8897 3_576 no
H7B C2 2.9828 . no
H7B C10 2.8091 . no
H7B H10 2.5428 . no
H8A H14 2.3402 . no
H8B H10 2.5925 . no
H10 C7 3.0489 . no
H10 S2 3.0818 3_576 no
H10 H7B 2.5428 . no
H10 H8B 2.5925 . no
H12 H29 2.5098 1_455 no
H12 S4 3.0577 3_576 no
H13 S3 3.0252 3_566 no
H14 H8A 2.3402 . no
H17A C24 2.9358 . no
H17A C5 2.9813 . no
H17B S2 3.1139 . no
H17B C16 2.6754 . no
H18A H24 2.5567 . no
H18A C6 3.0549 . no
H18A C5 3.0906 . no
H18B H20 2.3632 . no
H18B C10 3.0094 3_566 no
H20 H18B 2.3632 . no
H23 C44 2.9537 . no
H23 C45 3.0899 . no
H23 H44 2.4703 . no
H24 H18A 2.5567 . no
H26 C31 2.9774 . no
H26 H31B 2.5979 . no
H26 S1 2.9613 4_565 no
H27 C20 2.9379 4_565 no
H29 C41 2.9887 . no
H29 H12 2.5098 1_655 no
H29 H41B 2.5852 . no
H29 S3 2.9917 3_666 no
H31A C40 2.6881 . no
H31B C26 2.9830 . no
H31B C34 3.0643 . no
H31B H26 2.5979 . no
H32A S3 3.1603 . no
H32A H38 2.3989 . no
H32A C47 3.0241 3_666 no
H32A C48 3.0994 3_666 no
H32B C25 2.9630 . no
H32B C26 3.0090 . no
H32B H34 2.4814 . no
H34 H32B 2.4814 . no
H34 S1 3.1848 4_565 no
H35 C13 2.8517 4_565 no
H35 C14 2.8060 4_565 no
H38 H32A 2.3989 . no
H41A C40 2.6773 . no
H41A C44 2.9887 . no
H41B C29 2.9634 . no
H41B H29 2.5852 . no
H41B S3 3.0543 3_666 no
H42A S4 3.0968 . no
H42A H44 2.4724 . no
H42A C30 2.9404 3_676 no
H42B C30 3.0582 . no
H42B H48 2.4169 . no
H42B S4 3.0599 3_676 no
H44 H23 2.4703 . no
H44 H42A 2.4724 . no
H46 H2 2.5092 4_564 no
H48 H42B 2.4169 . no

loop_
_geom_torsion_atom_site_label_1
_geom_torsion_atom_site_label_2
_geom_torsion_atom_site_label_3
_geom_torsion_atom_site_label_4
_geom_torsion
_geom_torsion_publ_flag
C7 N1 C1 C2 2.2(3) no
C15 N1 C1 C2 179.1(2) no
C7 N1 C1 C6 -176.77(16) no
C15 N1 C1 C6 0.13(19) no
C7 N1 C15 C16 -2.9(3) no
C15 N1 C7 C8 103.9(2) no
C1 N1 C15 C16 -179.81(16) no
C1 N1 C15 N2 0.1(2) no
C7 N1 C15 N2 177.00(15) no
C1 N1 C7 C8 -79.7(2) no
C6 N2 C15 C16 179.63(16) no
C17 N2 C15 C16 -0.9(3) no
C17 N2 C6 C1 -179.18(16) no
C17 N2 C15 N1 179.25(15) no
C15 N2 C17 C18 -102.3(2) no
C15 N2 C6 C1 0.4(2) no
C17 N2 C6 C5 2.0(3) no
C6 N2 C17 C18 77.1(2) no
C15 N2 C6 C5 -178.48(19) no
C6 N2 C15 N1 -0.3(2) no
C25 N3 C39 C40 179.84(16) no
C25 N3 C39 N4 -0.2(2) no
C39 N3 C25 C26 180.0(2) no
C39 N3 C25 C30 0.6(2) no
C31 N3 C39 N4 -173.11(15) no
C31 N3 C39 C40 6.9(3) no
C31 N3 C25 C26 -7.1(3) no
C25 N3 C31 C32 -73.8(2) no
C31 N3 C25 C30 173.59(16) no
C39 N3 C31 C32 98.0(2) no
C41 N4 C39 C40 1.0(3) no
C39 N4 C30 C29 -178.95(19) no
C30 N4 C39 N3 -0.3(2) no
C41 N4 C30 C25 179.30(16) no
C39 N4 C41 C42 98.0(2) no
C39 N4 C30 C25 0.7(2) no
C30 N4 C39 C40 179.66(16) no
C41 N4 C30 C29 -0.3(3) no
C41 N4 C39 N3 -178.92(15) no
C30 N4 C41 C42 -80.4(2) no
N1 C1 C6 C5 178.68(16) no
C2 C1 C6 N2 -179.35(19) no
N1 C1 C6 N2 -0.28(19) no
C2 C1 C6 C5 -0.4(3) no
C6 C1 C2 C3 -0.3(3) no
N1 C1 C2 C3 -179.1(2) no
C1 C2 C3 C4 0.6(4) no
C2 C3 C4 C5 -0.2(4) no
C3 C4 C5 C6 -0.5(3) no
C4 C5 C6 C1 0.8(3) no
C4 C5 C6 N2 179.4(2) no
N1 C7 C8 C9 -178.84(16) no
C7 C8 C9 C10 -70.9(3) no
C7 C8 C9 C14 105.8(2) no
C8 C9 C14 C13 -176.7(2) no
C10 C9 C14 C13 0.1(4) no
C14 C9 C10 C11 -0.2(4) no
C8 C9 C10 C11 176.6(2) no
C9 C10 C11 C12 0.1(4) no
C10 C11 C12 C13 0.2(5) no
C11 C12 C13 C14 -0.2(5) no
C12 C13 C14 C9 0.1(5) no
N1 C15 C16 S1 -84.5(2) no
N2 C15 C16 S2 -85.2(2) no
N1 C15 C16 S2 94.7(2) no
N2 C15 C16 S1 95.6(2) no
N2 C17 C18 C19 176.21(17) no
C17 C18 C19 C24 74.9(3) no
C17 C18 C19 C20 -105.1(2) no
C18 C19 C24 C23 -178.8(2) no
C24 C19 C20 C21 -2.1(4) no
C18 C19 C20 C21 177.9(2) no
C20 C19 C24 C23 1.2(4) no
C19 C20 C21 C22 0.6(5) no
C20 C21 C22 C23 1.9(5) no
C21 C22 C23 C24 -2.8(5) no
C22 C23 C24 C19 1.2(4) no
C30 C25 C26 C27 0.4(3) no
N3 C25 C30 N4 -0.78(19) no
C26 C25 C30 C29 -0.5(3) no
N3 C25 C26 C27 -178.9(2) no
C26 C25 C30 N4 179.81(19) no
N3 C25 C30 C29 178.89(16) no
C25 C26 C27 C28 0.4(4) no
C26 C27 C28 C29 -0.9(4) no
C27 C28 C29 C30 0.7(3) no
C28 C29 C30 C25 -0.1(3) no
C28 C29 C30 N4 179.5(2) no
N3 C31 C32 C33 -176.26(17) no
C31 C32 C33 C38 97.2(2) no
C31 C32 C33 C34 -83.2(3) no
C34 C33 C38 C37 0.4(4) no
C32 C33 C34 C35 -179.7(2) no
C38 C33 C34 C35 -0.1(4) no
C32 C33 C38 C37 180.0(3) no
C33 C34 C35 C36 -0.6(5) no
C34 C35 C36 C37 1.0(5) no
C35 C36 C37 C38 -0.7(5) no
C36 C37 C38 C33 0.0(5) no
N3 C39 C40 S4 96.6(2) no
N3 C39 C40 S3 -84.4(2) no
N4 C39 C40 S3 95.7(2) no
N4 C39 C40 S4 -83.4(2) no
N4 C41 C42 C43 179.56(17) no
C41 C42 C43 C44 82.0(2) no
C41 C42 C43 C48 -97.5(2) no
C48 C43 C44 C45 1.3(3) no
C44 C43 C48 C47 -0.2(3) no
C42 C43 C44 C45 -178.1(2) no
C42 C43 C48 C47 179.24(19) no
C43 C44 C45 C46 -1.1(4) no
C44 C45 C46 C47 -0.2(4) no
C45 C46 C47 C48 1.3(4) no
C46 C47 C48 C43 -1.1(3) no

loop_
_cod_related_entry_id
_cod_related_entry_database
_cod_related_entry_code
1 ChemSpider 30654732
